data_7157708
loop_
_publ_author_name
'Zhang, Xuxue'
'Liu, Chuan'
'Deng, Yupian'
'Cao, Song'

_publ_section_title
;
 Chemo- and regioselective synthesis of polysubstituted 2-aminothiophenes
 by the cyclization of <i>gem</i>-dibromo or <i>gem</i>-dichloroalkenes
 with \b-keto tertiary thioamides.
;
_journal_issue 38
_journal_name_full 'Organic &amp; biomolecular chemistry'
_journal_page_first 7540
_journal_page_last 7544
_journal_paper_doi 10.1039/d0ob01821j
_journal_volume 18
_journal_year 2020
_chemical_formula_sum 'C23 H20 N2 O S'
_chemical_formula_weight 372.47
_space_group_crystal_system monoclinic
_space_group_IT_number 14
_space_group_name_Hall '-P 2yn'
_space_group_name_H-M_alt 'P 1 21/n 1'
_atom_sites_solution_hydrogens geom
_audit_block_doi 10.5517/cc1k54wr
_audit_creation_method SHELXL-2013
_audit_update_record
;
2015-11-03 deposited with the CCDC.	2020-09-17 downloaded from the CCDC.
;
_cell_angle_alpha 90
_cell_angle_beta 92.609(2)
_cell_angle_gamma 90
_cell_formula_units_Z 4
_cell_length_a 7.7469(8)
_cell_length_b 17.4348(19)
_cell_length_c 14.3624(16)
_cell_measurement_reflns_used 2482
_cell_measurement_temperature 293(2)
_cell_measurement_theta_max 45.904
_cell_measurement_theta_min 4.673
_cell_volume 1937.9(4)
_computing_cell_refinement 'Bruker SMART'
_computing_data_collection 'Bruker SMART'
_computing_data_reduction 'Bruker SHELXTL'
_computing_molecular_graphics 'Bruker SHELXTL'
_computing_publication_material 'Bruker SHELXTL'
_computing_structure_refinement 'SHELXL-2013 (Sheldrick, 2013)'
_computing_structure_solution 'Bruker SHELXTL'
_diffrn_ambient_temperature 293(2)
_diffrn_measured_fraction_theta_full 1.000
_diffrn_measured_fraction_theta_max 1.000
_diffrn_measurement_device_type 'CCD area detector'
_diffrn_measurement_method 'phi and omega scans'
_diffrn_radiation_type MoK\a
_diffrn_radiation_wavelength 0.71073
_diffrn_reflns_av_R_equivalents 0.0353
_diffrn_reflns_av_unetI/netI 0.0392
_diffrn_reflns_Laue_measured_fraction_full 1.000
_diffrn_reflns_Laue_measured_fraction_max 1.000
_diffrn_reflns_limit_h_max 9
_diffrn_reflns_limit_h_min -9
_diffrn_reflns_limit_k_max 20
_diffrn_reflns_limit_k_min -21
_diffrn_reflns_limit_l_max 9
_diffrn_reflns_limit_l_min -17
_diffrn_reflns_number 11485
_diffrn_reflns_point_group_measured_fraction_full 1.000
_diffrn_reflns_point_group_measured_fraction_max 1.000
_diffrn_reflns_theta_full 25.242
_diffrn_reflns_theta_max 25.998
_diffrn_reflns_theta_min 1.838
_exptl_absorpt_coefficient_mu 0.182
_exptl_absorpt_correction_T_max 0.7457
_exptl_absorpt_correction_T_min 0.6382
_exptl_absorpt_correction_type multi-scan
_exptl_absorpt_process_details sadabs
_exptl_crystal_colour colorless
_exptl_crystal_density_diffrn 1.277
_exptl_crystal_description prismatic
_exptl_crystal_F_000 784
_exptl_crystal_size_max 0.220
_exptl_crystal_size_mid 0.170
_exptl_crystal_size_min 0.130
_refine_diff_density_max 0.246
_refine_diff_density_min -0.191
_refine_diff_density_rms 0.042
_refine_ls_extinction_method none
_refine_ls_goodness_of_fit_ref 1.044
_refine_ls_hydrogen_treatment constr
_refine_ls_matrix_type full
_refine_ls_number_parameters 244
_refine_ls_number_reflns 3825
_refine_ls_number_restraints 0
_refine_ls_restrained_S_all 1.044
_refine_ls_R_factor_all 0.0731
_refine_ls_R_factor_gt 0.0540
_refine_ls_shift/su_max 0.000
_refine_ls_shift/su_mean 0.000
_refine_ls_structure_factor_coef Fsqd
_refine_ls_weighting_details 'w=1/[\s^2^(Fo^2^)+(0.0670P)^2^+0.3680P] where P=(Fo^2^+2Fc^2^)/3'
_refine_ls_weighting_scheme calc
_refine_ls_wR_factor_gt 0.1297
_refine_ls_wR_factor_ref 0.1401
_reflns_Friedel_coverage 0.000
_reflns_number_gt 2862
_reflns_number_total 3825
_reflns_threshold_expression 'I > 2\s(I)'
_cod_data_source_file d0ob01821j2.cif
_cod_data_source_block cd15228
_cod_depositor_comments 'Adding full bibliography for 7157708.cif.'
_cod_original_sg_symbol_H-M 'P 21/n'
_cod_database_code 7157708
_shelx_space_group_comment
; 
The symmetry employed for this shelxl refinement is uniquely defined 
by the following loop, which should always be used as a source of 
symmetry information in preference to the above space-group names. 
They are only intended as comments. 
;
_shelx_estimated_absorpt_t_min 0.961
_shelx_estimated_absorpt_t_max 0.977
_shelxl_version_number 2013-4

loop_
_space_group_symop_operation_xyz
'x, y, z'
'-x+1/2, y+1/2, -z+1/2'
'-x, -y, -z'
'x-1/2, -y-1/2, z-1/2'

loop_
_atom_site_label
_atom_site_type_symbol
_atom_site_fract_x
_atom_site_fract_y
_atom_site_fract_z
_atom_site_U_iso_or_equiv
_atom_site_adp_type
_atom_site_occupancy
_atom_site_site_symmetry_order
_atom_site_calc_flag
_atom_site_refinement_flags_posn
_atom_site_refinement_flags_adp
_atom_site_refinement_flags_occupancy
_atom_site_disorder_assembly
_atom_site_disorder_group
S1 S 0.41902(8) 0.25175(3) 0.12170(5) 0.0595(2) Uani 1 1 d . . . . .
N1 N 0.1784(2) 0.21008(9) 0.24421(12) 0.0438(4) Uani 1 1 d . . . . .
N2 N 1.0669(3) -0.18888(13) 0.0492(2) 0.0841(7) Uani 1 1 d . . . . .
O1 O 0.3276(2) -0.01110(9) 0.21150(13) 0.0681(5) Uani 1 1 d . . . . .
C1 C 0.3223(3) 0.18841(11) 0.19746(14) 0.0433(5) Uani 1 1 d . . . . .
C2 C 0.4029(2) 0.11822(11) 0.19768(14) 0.0409(5) Uani 1 1 d . . . . .
C3 C 0.5419(2) 0.11561(12) 0.13430(14) 0.0444(5) Uani 1 1 d . . . . .
C4 C 0.5658(3) 0.18387(14) 0.09196(16) 0.0555(6) Uani 1 1 d . . . . .
H4 H 0.6531 0.1929 0.0509 0.067 Uiso 1 1 calc R U . . .
C5 C 0.3487(3) 0.05009(11) 0.25109(16) 0.0455(5) Uani 1 1 d . . . . .
C6 C 0.3272(3) 0.05687(13) 0.35288(16) 0.0526(6) Uani 1 1 d . . . . .
C7 C 0.2485(4) -0.00307(17) 0.3983(2) 0.0848(9) Uani 1 1 d . . . . .
H7 H 0.2072 -0.0455 0.3650 0.102 Uiso 1 1 calc R U . . .
C8 C 0.2323(6) 0.0012(3) 0.4939(3) 0.1207(15) Uani 1 1 d . . . . .
H8 H 0.1827 -0.0393 0.5253 0.145 Uiso 1 1 calc R U . . .
C9 C 0.2890(7) 0.0646(3) 0.5419(2) 0.1292(17) Uani 1 1 d . . . . .
H9 H 0.2747 0.0675 0.6057 0.155 Uiso 1 1 calc R U . . .
C10 C 0.3655(5) 0.1234(2) 0.4983(2) 0.1001(11) Uani 1 1 d . . . . .
H10 H 0.4043 0.1661 0.5320 0.120 Uiso 1 1 calc R U . . .
C11 C 0.3856(4) 0.11956(15) 0.40337(16) 0.0646(7) Uani 1 1 d . . . . .
H11 H 0.4391 0.1597 0.3733 0.078 Uiso 1 1 calc R U . . .
C12 C 0.6555(2) 0.04908(12) 0.11920(15) 0.0427(5) Uani 1 1 d . . . . .
C13 C 0.6937(3) 0.02910(13) 0.02845(15) 0.0478(5) Uani 1 1 d . . . . .
H13 H 0.6468 0.0574 -0.0215 0.057 Uiso 1 1 calc R U . . .
C14 C 0.8001(3) -0.03214(13) 0.01212(16) 0.0508(6) Uani 1 1 d . . . . .
H14 H 0.8236 -0.0453 -0.0488 0.061 Uiso 1 1 calc R U . . .
C15 C 0.8722(3) -0.07401(12) 0.08529(17) 0.0498(5) Uani 1 1 d . . . . .
C16 C 0.8376(3) -0.05414(13) 0.17650(17) 0.0520(6) Uani 1 1 d . . . . .
H16 H 0.8874 -0.0817 0.2263 0.062 Uiso 1 1 calc R U . . .
C17 C 0.7289(3) 0.00667(12) 0.19248(15) 0.0491(5) Uani 1 1 d . . . . .
H17 H 0.7046 0.0194 0.2534 0.059 Uiso 1 1 calc R U . . .
C18 C 0.9813(3) -0.13832(14) 0.06670(19) 0.0609(6) Uani 1 1 d . . . . .
C19 C 0.0234(3) 0.16271(13) 0.23287(18) 0.0587(6) Uani 1 1 d . . . . .
H19A H 0.0558 0.1090 0.2303 0.070 Uiso 1 1 calc R U . . .
H19B H -0.0388 0.1757 0.1749 0.070 Uiso 1 1 calc R U . . .
C20 C -0.0913(3) 0.17561(15) 0.3133(2) 0.0734(8) Uani 1 1 d . . . . .
H20A H -0.0317 0.1591 0.3706 0.088 Uiso 1 1 calc R U . . .
H20B H -0.1954 0.1450 0.3043 0.088 Uiso 1 1 calc R U . . .
C21 C -0.1398(3) 0.25909(15) 0.3213(2) 0.0781(8) Uani 1 1 d . . . . .
H21A H -0.2050 0.2668 0.3766 0.094 Uiso 1 1 calc R U . . .
H21B H -0.2121 0.2742 0.2675 0.094 Uiso 1 1 calc R U . . .
C22 C 0.0214(3) 0.30784(14) 0.3271(2) 0.0673(7) Uani 1 1 d . . . . .
H22A H -0.0112 0.3616 0.3258 0.081 Uiso 1 1 calc R U . . .
H22B H 0.0841 0.2980 0.3859 0.081 Uiso 1 1 calc R U . . .
C23 C 0.1375(3) 0.29170(12) 0.24819(18) 0.0579(6) Uani 1 1 d . . . . .
H23A H 0.0806 0.3075 0.1898 0.070 Uiso 1 1 calc R U . . .
H23B H 0.2434 0.3210 0.2570 0.070 Uiso 1 1 calc R U . . .

loop_
_atom_site_aniso_label
_atom_site_aniso_U_11
_atom_site_aniso_U_22
_atom_site_aniso_U_33
_atom_site_aniso_U_23
_atom_site_aniso_U_13
_atom_site_aniso_U_12
S1 0.0663(4) 0.0516(4) 0.0620(4) 0.0186(3) 0.0175(3) 0.0073(3)
N1 0.0444(9) 0.0377(9) 0.0499(10) -0.0019(8) 0.0070(8) 0.0016(7)
N2 0.0741(15) 0.0647(14) 0.116(2) 0.0047(14) 0.0363(14) 0.0141(12)
O1 0.0843(12) 0.0437(9) 0.0782(12) -0.0076(8) 0.0233(10) -0.0072(8)
C1 0.0466(11) 0.0452(12) 0.0383(11) 0.0001(9) 0.0036(9) -0.0020(9)
C2 0.0418(10) 0.0422(11) 0.0390(11) -0.0002(9) 0.0042(9) -0.0004(8)
C3 0.0430(11) 0.0503(12) 0.0403(11) 0.0022(9) 0.0049(9) -0.0017(9)
C4 0.0530(13) 0.0629(15) 0.0519(13) 0.0128(11) 0.0153(11) 0.0018(11)
C5 0.0428(11) 0.0390(11) 0.0555(13) -0.0010(10) 0.0119(10) 0.0032(9)
C6 0.0555(13) 0.0495(13) 0.0539(14) 0.0128(11) 0.0152(11) 0.0087(10)
C7 0.097(2) 0.0691(18) 0.091(2) 0.0290(16) 0.0394(18) 0.0060(16)
C8 0.158(4) 0.108(3) 0.102(3) 0.056(2) 0.068(3) 0.022(3)
C9 0.206(5) 0.128(3) 0.057(2) 0.032(2) 0.042(3) 0.053(3)
C10 0.157(3) 0.096(2) 0.0469(16) 0.0092(16) 0.0038(19) 0.026(2)
C11 0.0868(18) 0.0632(16) 0.0439(13) 0.0074(12) 0.0031(13) 0.0113(13)
C12 0.0362(10) 0.0470(12) 0.0452(11) -0.0002(9) 0.0065(9) -0.0060(8)
C13 0.0379(11) 0.0597(13) 0.0464(12) 0.0024(10) 0.0065(9) -0.0027(9)
C14 0.0417(11) 0.0611(14) 0.0505(13) -0.0067(11) 0.0127(10) -0.0051(10)
C15 0.0378(10) 0.0452(12) 0.0677(15) -0.0030(11) 0.0162(10) -0.0042(9)
C16 0.0491(12) 0.0504(13) 0.0568(14) 0.0075(11) 0.0045(11) -0.0010(10)
C17 0.0523(12) 0.0508(13) 0.0446(12) 0.0005(10) 0.0076(10) -0.0034(10)
C18 0.0478(12) 0.0552(14) 0.0812(18) 0.0040(13) 0.0204(12) -0.0037(11)
C19 0.0479(12) 0.0509(13) 0.0776(17) -0.0179(12) 0.0070(12) 0.0001(10)
C20 0.0519(14) 0.0635(16) 0.107(2) -0.0175(15) 0.0289(14) -0.0036(12)
C21 0.0570(15) 0.0718(18) 0.107(2) -0.0261(16) 0.0212(15) 0.0079(13)
C22 0.0646(15) 0.0519(14) 0.0864(19) -0.0185(13) 0.0138(14) 0.0082(11)
C23 0.0639(14) 0.0418(12) 0.0683(16) 0.0017(11) 0.0059(12) 0.0068(10)

loop_
_atom_type_symbol
_atom_type_description
_atom_type_scat_dispersion_real
_atom_type_scat_dispersion_imag
_atom_type_scat_source
C C 0.0033 0.0016 'International Tables Vol C Tables 4.2.6.8 and 6.1.1.4'
H H 0.0000 0.0000 'International Tables Vol C Tables 4.2.6.8 and 6.1.1.4'
N N 0.0061 0.0033 'International Tables Vol C Tables 4.2.6.8 and 6.1.1.4'
O O 0.0106 0.0060 'International Tables Vol C Tables 4.2.6.8 and 6.1.1.4'
S S 0.1246 0.1234 'International Tables Vol C Tables 4.2.6.8 and 6.1.1.4'

loop_
_geom_angle_atom_site_label_1
_geom_angle_atom_site_label_2
_geom_angle_atom_site_label_3
_geom_angle
_geom_angle_site_symmetry_1
_geom_angle_site_symmetry_3
_geom_angle_publ_flag
C4 S1 C1 91.56(10) . . ?
C1 N1 C23 117.89(17) . . ?
C1 N1 C19 117.99(17) . . ?
C23 N1 C19 112.12(17) . . ?
C2 C1 N1 128.30(18) . . ?
C2 C1 S1 110.96(15) . . ?
N1 C1 S1 120.65(15) . . ?
C1 C2 C3 112.27(18) . . ?
C1 C2 C5 125.07(17) . . ?
C3 C2 C5 122.53(17) . . ?
C4 C3 C2 112.16(19) . . ?
C4 C3 C12 122.01(18) . . ?
C2 C3 C12 125.74(18) . . ?
C3 C4 S1 112.99(16) . . ?
C3 C4 H4 123.5 . . ?
S1 C4 H4 123.5 . . ?
O1 C5 C6 120.8(2) . . ?
O1 C5 C2 119.7(2) . . ?
C6 C5 C2 119.50(18) . . ?
C11 C6 C7 119.4(2) . . ?
C11 C6 C5 122.2(2) . . ?
C7 C6 C5 118.3(2) . . ?
C8 C7 C6 119.1(3) . . ?
C8 C7 H7 120.4 . . ?
C6 C7 H7 120.4 . . ?
C9 C8 C7 120.1(3) . . ?
C9 C8 H8 119.9 . . ?
C7 C8 H8 119.9 . . ?
C10 C9 C8 121.2(3) . . ?
C10 C9 H9 119.4 . . ?
C8 C9 H9 119.4 . . ?
C9 C10 C11 119.5(4) . . ?
C9 C10 H10 120.3 . . ?
C11 C10 H10 120.3 . . ?
C6 C11 C10 120.6(3) . . ?
C6 C11 H11 119.7 . . ?
C10 C11 H11 119.7 . . ?
C17 C12 C13 118.62(19) . . ?
C17 C12 C3 122.24(19) . . ?
C13 C12 C3 119.12(19) . . ?
C14 C13 C12 120.5(2) . . ?
C14 C13 H13 119.7 . . ?
C12 C13 H13 119.7 . . ?
C13 C14 C15 120.4(2) . . ?
C13 C14 H14 119.8 . . ?
C15 C14 H14 119.8 . . ?
C14 C15 C16 119.8(2) . . ?
C14 C15 C18 119.6(2) . . ?
C16 C15 C18 120.6(2) . . ?
C17 C16 C15 119.5(2) . . ?
C17 C16 H16 120.2 . . ?
C15 C16 H16 120.2 . . ?
C16 C17 C12 121.1(2) . . ?
C16 C17 H17 119.5 . . ?
C12 C17 H17 119.5 . . ?
N2 C18 C15 178.0(3) . . ?
N1 C19 C20 109.94(19) . . ?
N1 C19 H19A 109.7 . . ?
C20 C19 H19A 109.7 . . ?
N1 C19 H19B 109.7 . . ?
C20 C19 H19B 109.7 . . ?
H19A C19 H19B 108.2 . . ?
C19 C20 C21 111.1(2) . . ?
C19 C20 H20A 109.4 . . ?
C21 C20 H20A 109.4 . . ?
C19 C20 H20B 109.4 . . ?
C21 C20 H20B 109.4 . . ?
H20A C20 H20B 108.0 . . ?
C20 C21 C22 109.8(2) . . ?
C20 C21 H21A 109.7 . . ?
C22 C21 H21A 109.7 . . ?
C20 C21 H21B 109.7 . . ?
C22 C21 H21B 109.7 . . ?
H21A C21 H21B 108.2 . . ?
C23 C22 C21 112.0(2) . . ?
C23 C22 H22A 109.2 . . ?
C21 C22 H22A 109.2 . . ?
C23 C22 H22B 109.2 . . ?
C21 C22 H22B 109.2 . . ?
H22A C22 H22B 107.9 . . ?
N1 C23 C22 110.50(19) . . ?
N1 C23 H23A 109.6 . . ?
C22 C23 H23A 109.6 . . ?
N1 C23 H23B 109.6 . . ?
C22 C23 H23B 109.6 . . ?
H23A C23 H23B 108.1 . . ?

loop_
_geom_bond_atom_site_label_1
_geom_bond_atom_site_label_2
_geom_bond_distance
_geom_bond_site_symmetry_2
_geom_bond_publ_flag
S1 C4 1.709(2) . ?
S1 C1 1.743(2) . ?
N1 C1 1.380(3) . ?
N1 C23 1.459(3) . ?
N1 C19 1.461(3) . ?
N2 C18 1.138(3) . ?
O1 C5 1.216(2) . ?
C1 C2 1.374(3) . ?
C2 C3 1.442(3) . ?
C2 C5 1.485(3) . ?
C3 C4 1.353(3) . ?
C3 C12 1.478(3) . ?
C4 H4 0.9300 . ?
C5 C6 1.484(3) . ?
C6 C11 1.377(3) . ?
C6 C7 1.387(3) . ?
C7 C8 1.386(5) . ?
C7 H7 0.9300 . ?
C8 C9 1.366(6) . ?
C8 H8 0.9300 . ?
C9 C10 1.351(6) . ?
C9 H9 0.9300 . ?
C10 C11 1.381(4) . ?
C10 H10 0.9300 . ?
C11 H11 0.9300 . ?
C12 C17 1.387(3) . ?
C12 C13 1.394(3) . ?
C13 C14 1.376(3) . ?
C13 H13 0.9300 . ?
C14 C15 1.377(3) . ?
C14 H14 0.9300 . ?
C15 C16 1.393(3) . ?
C15 C18 1.437(3) . ?
C16 C17 1.379(3) . ?
C16 H16 0.9300 . ?
C17 H17 0.9300 . ?
C19 C20 1.506(3) . ?
C19 H19A 0.9700 . ?
C19 H19B 0.9700 . ?
C20 C21 1.509(3) . ?
C20 H20A 0.9700 . ?
C20 H20B 0.9700 . ?
C21 C22 1.510(3) . ?
C21 H21A 0.9700 . ?
C21 H21B 0.9700 . ?
C22 C23 1.506(3) . ?
C22 H22A 0.9700 . ?
C22 H22B 0.9700 . ?
C23 H23A 0.9700 . ?
C23 H23B 0.9700 . ?

loop_
_geom_torsion_atom_site_label_1
_geom_torsion_atom_site_label_2
_geom_torsion_atom_site_label_3
_geom_torsion_atom_site_label_4
_geom_torsion
_geom_torsion_site_symmetry_1
_geom_torsion_site_symmetry_2
_geom_torsion_site_symmetry_3
_geom_torsion_site_symmetry_4
_geom_torsion_publ_flag
C23 N1 C1 C2 167.8(2) . . . . ?
C19 N1 C1 C2 -52.4(3) . . . . ?
C23 N1 C1 S1 -15.9(3) . . . . ?
C19 N1 C1 S1 123.92(19) . . . . ?
C4 S1 C1 C2 -0.26(17) . . . . ?
C4 S1 C1 N1 -177.15(18) . . . . ?
N1 C1 C2 C3 175.4(2) . . . . ?
S1 C1 C2 C3 -1.2(2) . . . . ?
N1 C1 C2 C5 -0.6(3) . . . . ?
S1 C1 C2 C5 -177.14(17) . . . . ?
C1 C2 C3 C4 2.5(3) . . . . ?
C5 C2 C3 C4 178.6(2) . . . . ?
C1 C2 C3 C12 179.04(19) . . . . ?
C5 C2 C3 C12 -4.9(3) . . . . ?
C2 C3 C4 S1 -2.8(2) . . . . ?
C12 C3 C4 S1 -179.39(16) . . . . ?
C1 S1 C4 C3 1.77(19) . . . . ?
C1 C2 C5 O1 128.7(2) . . . . ?
C3 C2 C5 O1 -46.9(3) . . . . ?
C1 C2 C5 C6 -53.6(3) . . . . ?
C3 C2 C5 C6 130.9(2) . . . . ?
O1 C5 C6 C11 165.5(2) . . . . ?
C2 C5 C6 C11 -12.3(3) . . . . ?
O1 C5 C6 C7 -13.2(3) . . . . ?
C2 C5 C6 C7 169.1(2) . . . . ?
C11 C6 C7 C8 -0.7(4) . . . . ?
C5 C6 C7 C8 177.9(3) . . . . ?
C6 C7 C8 C9 1.8(6) . . . . ?
C7 C8 C9 C10 -1.7(7) . . . . ?
C8 C9 C10 C11 0.5(6) . . . . ?
C7 C6 C11 C10 -0.4(4) . . . . ?
C5 C6 C11 C10 -179.1(3) . . . . ?
C9 C10 C11 C6 0.6(5) . . . . ?
C4 C3 C12 C17 130.7(2) . . . . ?
C2 C3 C12 C17 -45.5(3) . . . . ?
C4 C3 C12 C13 -47.8(3) . . . . ?
C2 C3 C12 C13 136.0(2) . . . . ?
C17 C12 C13 C14 0.9(3) . . . . ?
C3 C12 C13 C14 179.45(18) . . . . ?
C12 C13 C14 C15 -0.8(3) . . . . ?
C13 C14 C15 C16 -0.2(3) . . . . ?
C13 C14 C15 C18 179.25(19) . . . . ?
C14 C15 C16 C17 1.1(3) . . . . ?
C18 C15 C16 C17 -178.37(19) . . . . ?
C15 C16 C17 C12 -0.9(3) . . . . ?
C13 C12 C17 C16 0.0(3) . . . . ?
C3 C12 C17 C16 -178.52(19) . . . . ?
C1 N1 C19 C20 158.4(2) . . . . ?
C23 N1 C19 C20 -59.6(3) . . . . ?
N1 C19 C20 C21 57.5(3) . . . . ?
C19 C20 C21 C22 -54.4(3) . . . . ?
C20 C21 C22 C23 53.1(3) . . . . ?
C1 N1 C23 C22 -159.9(2) . . . . ?
C19 N1 C23 C22 58.1(3) . . . . ?
C21 C22 C23 N1 -54.8(3) . . . . ?
